data_7219034
loop_
_publ_author_name
'Yan, Chao Guo'
'Sun, Jing'
'Shen, Guo-Liang'

_publ_section_title
;
 Construction of dispirocyclohexyl-3,3&#x2019;-bisoxindole and
 dispirocyclopentyl-3,3&#x2019;-bisoxindole via cycloaddition reactions of
 N-benzylbenzimidazolium salts with
 2-(2-oxoindolin-3-ylidene)acetates&#x2020;
;
_journal_name_full 'RSC Adv.'
_journal_paper_doi 10.1039/C4RA13760D
_journal_year 2014
_chemical_formula_moiety 'C41 H36 Cl2 N2 O8'
_chemical_formula_sum 'C41 H36 Cl2 N2 O8'
_chemical_formula_weight 755.62
_chemical_name_systematic
; 
 ? 
;
_space_group_IT_number 2
_symmetry_cell_setting triclinic
_symmetry_space_group_name_Hall '-P 1'
_symmetry_space_group_name_H-M 'P -1'
_atom_sites_solution_hydrogens geom
_atom_sites_solution_primary direct
_atom_sites_solution_secondary difmap
_audit_block_doi 10.5517/cc13l7tr
_audit_creation_method SHELXL-97
_audit_update_record
;
2014-12-01 deposited with the CCDC.
2014-12-08 downloaded from the CCDC.
;
_cell_angle_alpha 85.481(2)
_cell_angle_beta 76.954(2)
_cell_angle_gamma 75.004(2)
_cell_formula_units_Z 2
_cell_length_a 10.8295(16)
_cell_length_b 12.8333(19)
_cell_length_c 15.121(2)
_cell_measurement_reflns_used 5412
_cell_measurement_temperature 296(2)
_cell_measurement_theta_max 27.38
_cell_measurement_theta_min 2.17
_cell_volume 1977.1(5)
_computing_cell_refinement 'Bruker SMART'
_computing_data_collection 'Bruker SMART'
_computing_data_reduction 'Bruker SAINT'
_computing_molecular_graphics 'Bruker SHELXTL'
_computing_publication_material 'Bruker SHELXTL'
_computing_structure_refinement 'SHELXL-97 (Sheldrick, 1997)'
_computing_structure_solution 'SHELXS-97 (Sheldrick, 1990)'
_diffrn_ambient_temperature 296(2)
_diffrn_measured_fraction_theta_full 0.952
_diffrn_measured_fraction_theta_max 0.952
_diffrn_measurement_device_type 'CCD area detector'
_diffrn_measurement_method 'phi and omega scans'
_diffrn_radiation_monochromator graphite
_diffrn_radiation_source 'fine-focus sealed tube'
_diffrn_radiation_type MoK\a
_diffrn_radiation_wavelength 0.71073
_diffrn_reflns_av_R_equivalents 0.0413
_diffrn_reflns_av_sigmaI/netI 0.0576
_diffrn_reflns_limit_h_max 13
_diffrn_reflns_limit_h_min -13
_diffrn_reflns_limit_k_max 14
_diffrn_reflns_limit_k_min -15
_diffrn_reflns_limit_l_max 18
_diffrn_reflns_limit_l_min -18
_diffrn_reflns_number 13843
_diffrn_reflns_theta_full 26.00
_diffrn_reflns_theta_max 26.00
_diffrn_reflns_theta_min 1.38
_exptl_absorpt_coefficient_mu 0.217
_exptl_absorpt_correction_T_max 0.958
_exptl_absorpt_correction_T_min 0.939
_exptl_absorpt_correction_type multi-scan
_exptl_absorpt_process_details sadabs
_exptl_crystal_colour colorless
_exptl_crystal_density_diffrn 1.269
_exptl_crystal_density_method 'not measured'
_exptl_crystal_description block
_exptl_crystal_F_000 788
_exptl_crystal_size_max 0.36
_exptl_crystal_size_mid 0.24
_exptl_crystal_size_min 0.20
_platon_squeeze_details ' '
_refine_diff_density_max 0.619
_refine_diff_density_min -0.400
_refine_diff_density_rms 0.121
_refine_ls_extinction_method none
_refine_ls_goodness_of_fit_ref 1.184
_refine_ls_hydrogen_treatment constr
_refine_ls_matrix_type full
_refine_ls_number_parameters 481
_refine_ls_number_reflns 7409
_refine_ls_number_restraints 0
_refine_ls_restrained_S_all 1.184
_refine_ls_R_factor_all 0.1257
_refine_ls_R_factor_gt 0.1064
_refine_ls_shift/su_max 0.000
_refine_ls_shift/su_mean 0.000
_refine_ls_structure_factor_coef Fsqd
_refine_ls_weighting_details 'calc w=1/[\s^2^(Fo^2^)+(0.2000P)^2^+0.0000P] where P=(Fo^2^+2Fc^2^)/3'
_refine_ls_weighting_scheme calc
_refine_ls_wR_factor_gt 0.2890
_refine_ls_wR_factor_ref 0.3093
_reflns_number_gt 5299
_reflns_number_total 7783
_reflns_threshold_expression >2sigma(I)
_cod_data_source_file c4ra13760d2.cif
_cod_data_source_block 4d
_cod_database_code 7219034

loop_
_symmetry_equiv_pos_as_xyz
'x, y, z'
'-x, -y, -z'

loop_
_atom_site_label
_atom_site_type_symbol
_atom_site_fract_x
_atom_site_fract_y
_atom_site_fract_z
_atom_site_U_iso_or_equiv
_atom_site_adp_type
_atom_site_occupancy
_atom_site_symmetry_multiplicity
_atom_site_calc_flag
_atom_site_refinement_flags
C1 C 0.4997(5) 1.2522(4) 0.6970(5) 0.0919(19) Uani 1 1 d .
H1 H 0.5898 1.2298 0.6760 0.110 Uiso 1 1 calc R
C2 C 0.4402(7) 1.3595(4) 0.7085(8) 0.148(4) Uani 1 1 d .
H2 H 0.4904 1.4099 0.6957 0.178 Uiso 1 1 calc R
C3 C 0.3075(6) 1.3936(4) 0.7387(6) 0.107(2) Uani 1 1 d .
H3 H 0.2679 1.4670 0.7442 0.129 Uiso 1 1 calc R
C4 C 0.2345(5) 1.3224(4) 0.7601(3) 0.0722(13) Uani 1 1 d .
H4 H 0.1449 1.3455 0.7829 0.087 Uiso 1 1 calc R
C5 C 0.2935(4) 1.2138(3) 0.7482(3) 0.0694(13) Uani 1 1 d .
H5 H 0.2423 1.1643 0.7620 0.083 Uiso 1 1 calc R
C6 C 0.4260(4) 1.1774(3) 0.7166(2) 0.0471(8) Uani 1 1 d .
C7 C 0.4968(4) 1.0596(3) 0.7035(3) 0.0554(10) Uani 1 1 d .
H7A H 0.5643 1.0533 0.6484 0.066 Uiso 1 1 calc R
H7B H 0.5396 1.0346 0.7538 0.066 Uiso 1 1 calc R
C8 C 0.3446(3) 0.9932(2) 0.6284(2) 0.0388(7) Uani 1 1 d .
C9 C 0.3304(4) 1.0679(3) 0.5574(3) 0.0532(9) Uani 1 1 d .
H9 H 0.3656 1.1274 0.5531 0.064 Uiso 1 1 calc R
C10 C 0.2657(4) 1.0537(3) 0.4951(3) 0.0626(12) Uani 1 1 d .
H10 H 0.2549 1.1042 0.4481 0.075 Uiso 1 1 calc R
C11 C 0.2140(3) 0.9624(3) 0.5007(2) 0.0522(9) Uani 1 1 d .
C12 C 0.2277(3) 0.8858(3) 0.5714(2) 0.0424(8) Uani 1 1 d .
H12 H 0.1942 0.8254 0.5748 0.051 Uiso 1 1 calc R
C13 C 0.2921(3) 0.9024(2) 0.63532(19) 0.0339(7) Uani 1 1 d .
C14 C 0.3265(3) 0.8361(2) 0.71732(19) 0.0324(6) Uani 1 1 d .
C15 C 0.4154(3) 0.8963(2) 0.7484(2) 0.0375(7) Uani 1 1 d .
C16 C 0.3985(3) 0.7162(2) 0.6991(2) 0.0350(7) Uani 1 1 d .
H16 H 0.3428 0.6862 0.6705 0.042 Uiso 1 1 calc R
C17 C 0.5294(3) 0.6984(3) 0.6338(2) 0.0398(7) Uani 1 1 d .
C18 C 0.6875(4) 0.5698(4) 0.5330(3) 0.0759(14) Uani 1 1 d .
H18A H 0.7585 0.5725 0.5614 0.091 Uiso 1 1 calc R
H18B H 0.6877 0.6199 0.4815 0.091 Uiso 1 1 calc R
C19 C 0.7048(5) 0.4591(5) 0.5026(4) 0.0986(19) Uani 1 1 d .
H19A H 0.6987 0.4110 0.5545 0.148 Uiso 1 1 calc R
H19B H 0.7892 0.4361 0.4630 0.148 Uiso 1 1 calc R
H19C H 0.6379 0.4584 0.4707 0.148 Uiso 1 1 calc R
C20 C -0.0438(6) 1.1693(4) 0.7474(4) 0.0785(14) Uani 1 1 d .
H20 H 0.0294 1.1159 0.7225 0.094 Uiso 1 1 calc R
C21 C -0.0722(9) 1.2691(6) 0.7028(6) 0.126(3) Uani 1 1 d .
H21 H -0.0157 1.2856 0.6506 0.151 Uiso 1 1 calc R
C22 C -0.1904(10) 1.3447(4) 0.7399(8) 0.132(3) Uani 1 1 d .
H22 H -0.2132 1.4109 0.7103 0.158 Uiso 1 1 calc R
C23 C -0.2716(9) 1.3221(6) 0.8184(7) 0.129(3) Uani 1 1 d .
H23 H -0.3489 1.3721 0.8423 0.155 Uiso 1 1 calc R
C24 C -0.2366(6) 1.2250(4) 0.8607(5) 0.0910(17) Uani 1 1 d .
H24 H -0.2914 1.2089 0.9139 0.109 Uiso 1 1 calc R
C25 C -0.1229(4) 1.1498(3) 0.8271(3) 0.0583(10) Uani 1 1 d .
C26 C -0.0874(4) 1.0500(3) 0.8828(3) 0.0543(9) Uani 1 1 d .
H26A H -0.0564 1.0685 0.9335 0.065 Uiso 1 1 calc R
H26B H -0.1662 1.0258 0.9078 0.065 Uiso 1 1 calc R
C27 C -0.0171(3) 0.8789(3) 0.7915(2) 0.0378(7) Uani 1 1 d .
C28 C -0.1360(3) 0.8748(3) 0.7757(3) 0.0507(9) Uani 1 1 d .
H28 H -0.2092 0.9320 0.7911 0.061 Uiso 1 1 calc R
C29 C -0.1445(3) 0.7838(4) 0.7363(3) 0.0573(10) Uani 1 1 d .
H29 H -0.2237 0.7792 0.7249 0.069 Uiso 1 1 calc R
C30 C -0.0329(4) 0.6989(3) 0.7140(3) 0.0533(9) Uani 1 1 d .
C31 C 0.0870(3) 0.7050(3) 0.7301(2) 0.0414(7) Uani 1 1 d .
H31 H 0.1603 0.6475 0.7159 0.050 Uiso 1 1 calc R
C32 C 0.0960(3) 0.7958(2) 0.76675(18) 0.0315(6) Uani 1 1 d .
C33 C 0.2083(3) 0.8241(2) 0.79655(18) 0.0309(6) Uani 1 1 d .
C34 C 0.1386(3) 0.9327(2) 0.84553(19) 0.0369(7) Uani 1 1 d .
C35 C 0.2783(3) 0.7385(2) 0.85891(19) 0.0333(6) Uani 1 1 d .
H35 H 0.3155 0.7755 0.8967 0.040 Uiso 1 1 calc R
C36 C 0.1876(3) 0.6788(3) 0.9214(2) 0.0428(8) Uani 1 1 d .
C37 C -0.0124(5) 0.7058(5) 1.0341(3) 0.0782(14) Uani 1 1 d .
H37A H 0.0299 0.6383 1.0604 0.094 Uiso 1 1 calc R
H37B H -0.0556 0.7558 1.0831 0.094 Uiso 1 1 calc R
C38 C -0.1056(8) 0.6881(9) 0.9903(4) 0.153(4) Uani 1 1 d .
H38A H -0.1202 0.7428 0.9441 0.230 Uiso 1 1 calc R
H38B H -0.1862 0.6908 1.0336 0.230 Uiso 1 1 calc R
H38C H -0.0745 0.6184 0.9631 0.230 Uiso 1 1 calc R
C39 C 0.3927(3) 0.6629(2) 0.7949(2) 0.0359(7) Uani 1 1 d .
H39 H 0.3687 0.5946 0.7933 0.043 Uiso 1 1 calc R
C40 C 0.5196(3) 0.6374(3) 0.8283(3) 0.0471(8) Uani 1 1 d .
C41 C 0.6146(6) 0.6099(6) 0.9567(4) 0.107(2) Uani 1 1 d .
H41A H 0.6765 0.5477 0.9279 0.161 Uiso 1 1 calc R
H41B H 0.5897 0.5949 1.0205 0.161 Uiso 1 1 calc R
H41C H 0.6537 0.6701 0.9477 0.161 Uiso 1 1 calc R
Cl1 Cl 0.13983(12) 0.93940(12) 0.41649(7) 0.0780(4) Uani 1 1 d .
Cl2 Cl -0.04269(13) 0.58224(13) 0.66790(13) 0.1018(6) Uani 1 1 d .
N1 N 0.4131(3) 0.9901(2) 0.69757(19) 0.0431(7) Uani 1 1 d .
N2 N 0.0118(3) 0.9598(2) 0.83590(18) 0.0431(7) Uani 1 1 d .
O1 O 0.4779(2) 0.8665(2) 0.80766(17) 0.0506(6) Uani 1 1 d .
O2 O 0.5901(3) 0.7645(2) 0.6098(2) 0.0641(8) Uani 1 1 d .
O3 O 0.5611(2) 0.5996(2) 0.59880(18) 0.0562(7) Uani 1 1 d .
O4 O 0.1880(3) 0.9846(2) 0.88387(17) 0.0539(7) Uani 1 1 d .
O5 O 0.2039(3) 0.5832(2) 0.9264(2) 0.0700(9) Uani 1 1 d .
O6 O 0.0875(2) 0.7503(2) 0.97050(16) 0.0519(6) Uani 1 1 d .
O7 O 0.6285(3) 0.6164(3) 0.7769(2) 0.0714(9) Uani 1 1 d .
O8 O 0.5001(3) 0.6354(3) 0.9175(2) 0.0661(8) Uani 1 1 d .

loop_
_atom_site_aniso_label
_atom_site_aniso_U_11
_atom_site_aniso_U_22
_atom_site_aniso_U_33
_atom_site_aniso_U_23
_atom_site_aniso_U_13
_atom_site_aniso_U_12
C1 0.064(3) 0.048(2) 0.169(6) -0.006(3) -0.016(3) -0.029(2)
C2 0.088(4) 0.044(3) 0.316(13) -0.017(5) -0.024(6) -0.036(3)
C3 0.097(4) 0.032(2) 0.187(7) -0.013(3) -0.023(4) -0.008(2)
C4 0.075(3) 0.054(2) 0.076(3) -0.013(2) 0.009(2) -0.015(2)
C5 0.068(3) 0.041(2) 0.090(3) -0.008(2) 0.015(2) -0.0216(18)
C6 0.054(2) 0.0371(18) 0.0528(18) -0.0045(14) -0.0043(15) -0.0206(15)
C7 0.0442(19) 0.0406(19) 0.082(3) -0.0081(17) -0.0014(18) -0.0200(15)
C8 0.0430(16) 0.0289(15) 0.0385(15) 0.0019(12) 0.0021(13) -0.0086(12)
C9 0.061(2) 0.0429(19) 0.0481(18) 0.0152(15) -0.0036(17) -0.0106(16)
C10 0.062(2) 0.056(2) 0.050(2) 0.0262(18) 0.0021(18) -0.0006(18)
C11 0.0473(19) 0.063(2) 0.0387(16) 0.0093(15) -0.0070(14) -0.0053(17)
C12 0.0418(16) 0.0452(18) 0.0366(15) 0.0046(13) -0.0051(13) -0.0086(14)
C13 0.0351(14) 0.0314(14) 0.0300(13) 0.0034(11) -0.0032(11) -0.0031(11)
C14 0.0341(14) 0.0270(14) 0.0352(14) 0.0011(11) -0.0072(11) -0.0068(11)
C15 0.0370(15) 0.0332(15) 0.0425(15) -0.0019(12) -0.0067(13) -0.0103(12)
C16 0.0346(14) 0.0296(15) 0.0401(15) 0.0000(11) -0.0078(12) -0.0071(12)
C17 0.0384(15) 0.0356(16) 0.0446(16) 0.0000(13) -0.0083(13) -0.0082(13)
C18 0.043(2) 0.097(4) 0.075(3) -0.027(3) 0.013(2) -0.009(2)
C19 0.071(3) 0.108(4) 0.094(3) -0.046(3) 0.005(3) 0.011(3)
C20 0.091(3) 0.057(3) 0.100(4) 0.022(2) -0.052(3) -0.019(2)
C21 0.163(7) 0.097(5) 0.134(6) 0.057(4) -0.058(5) -0.056(5)
C22 0.163(7) 0.040(3) 0.212(9) 0.027(4) -0.118(7) -0.002(4)
C23 0.130(6) 0.075(4) 0.162(7) 0.004(5) -0.057(6) 0.030(4)
C24 0.088(3) 0.054(3) 0.129(4) -0.023(3) -0.052(3) 0.017(2)
C25 0.061(2) 0.041(2) 0.076(3) -0.0078(18) -0.029(2) -0.0030(17)
C26 0.050(2) 0.0420(19) 0.056(2) -0.0144(15) -0.0011(16) 0.0089(15)
C27 0.0382(15) 0.0377(16) 0.0351(14) 0.0060(12) -0.0111(12) -0.0042(12)
C28 0.0343(16) 0.052(2) 0.060(2) 0.0064(16) -0.0124(15) -0.0010(14)
C29 0.0370(17) 0.079(3) 0.059(2) 0.0093(19) -0.0184(16) -0.0175(17)
C30 0.0460(19) 0.055(2) 0.064(2) -0.0046(17) -0.0109(16) -0.0206(16)
C31 0.0384(16) 0.0376(17) 0.0499(17) -0.0028(13) -0.0100(13) -0.0114(13)
C32 0.0312(14) 0.0334(15) 0.0289(13) 0.0052(11) -0.0086(11) -0.0064(11)
C33 0.0335(14) 0.0265(14) 0.0323(13) 0.0017(10) -0.0073(11) -0.0070(11)
C34 0.0444(16) 0.0324(15) 0.0306(13) -0.0015(11) -0.0043(12) -0.0064(13)
C35 0.0357(14) 0.0317(15) 0.0320(13) 0.0015(11) -0.0085(11) -0.0069(12)
C36 0.0371(16) 0.0480(19) 0.0423(16) 0.0167(14) -0.0123(13) -0.0108(14)
C37 0.057(2) 0.106(4) 0.063(2) 0.026(2) 0.010(2) -0.032(2)
C38 0.115(5) 0.311(12) 0.079(4) 0.064(6) -0.031(4) -0.143(7)
C39 0.0323(14) 0.0257(14) 0.0463(16) 0.0068(12) -0.0085(12) -0.0035(11)
C40 0.0392(17) 0.0377(17) 0.064(2) 0.0092(15) -0.0179(15) -0.0055(13)
C41 0.072(3) 0.154(6) 0.093(4) 0.021(4) -0.051(3) -0.002(3)
Cl1 0.0730(7) 0.1186(11) 0.0450(5) 0.0172(6) -0.0251(5) -0.0230(7)
Cl2 0.0700(8) 0.0997(11) 0.1549(14) -0.0523(10) -0.0235(8) -0.0406(7)
N1 0.0480(15) 0.0292(13) 0.0499(15) 0.0004(11) -0.0016(12) -0.0139(11)
N2 0.0407(14) 0.0351(14) 0.0456(14) -0.0064(11) -0.0068(11) 0.0041(11)
O1 0.0530(14) 0.0481(14) 0.0588(14) 0.0009(11) -0.0233(12) -0.0178(11)
O2 0.0444(14) 0.0517(15) 0.0864(19) 0.0043(14) 0.0093(13) -0.0163(12)
O3 0.0445(13) 0.0521(15) 0.0651(15) -0.0245(12) 0.0065(12) -0.0087(11)
O4 0.0595(15) 0.0476(14) 0.0549(14) -0.0192(11) -0.0086(12) -0.0113(12)
O5 0.0674(18) 0.0463(16) 0.086(2) 0.0227(14) 0.0020(15) -0.0186(13)
O6 0.0482(13) 0.0640(16) 0.0407(12) 0.0008(11) 0.0034(10) -0.0206(12)
O7 0.0354(13) 0.084(2) 0.0825(19) 0.0016(16) -0.0109(13) 0.0042(13)
O8 0.0492(14) 0.085(2) 0.0671(17) 0.0201(14) -0.0289(13) -0.0136(13)

loop_
_atom_type_symbol
_atom_type_description
_atom_type_scat_dispersion_real
_atom_type_scat_dispersion_imag
_atom_type_scat_source
C C 0.0033 0.0016 'International Tables Vol C Tables 4.2.6.8 and 6.1.1.4'
H H 0.0000 0.0000 'International Tables Vol C Tables 4.2.6.8 and 6.1.1.4'
N N 0.0061 0.0033 'International Tables Vol C Tables 4.2.6.8 and 6.1.1.4'
O O 0.0106 0.0060 'International Tables Vol C Tables 4.2.6.8 and 6.1.1.4'
Cl Cl 0.1484 0.1585 'International Tables Vol C Tables 4.2.6.8 and 6.1.1.4'

loop_
_geom_angle_atom_site_label_1
_geom_angle_atom_site_label_2
_geom_angle_atom_site_label_3
_geom_angle
C2 C1 C6 119.9(5)
C2 C1 H1 120.1
C6 C1 H1 120.1
C1 C2 C3 120.6(5)
C1 C2 H2 119.7
C3 C2 H2 119.7
C4 C3 C2 120.5(5)
C4 C3 H3 119.7
C2 C3 H3 119.7
C3 C4 C5 119.3(5)
C3 C4 H4 120.4
C5 C4 H4 120.4
C6 C5 C4 121.5(4)
C6 C5 H5 119.2
C4 C5 H5 119.2
C5 C6 C1 118.2(4)
C5 C6 C7 124.1(3)
C1 C6 C7 117.7(4)
N1 C7 C6 114.2(3)
N1 C7 H7A 108.7
C6 C7 H7A 108.7
N1 C7 H7B 108.7
C6 C7 H7B 108.7
H7A C7 H7B 107.6
C9 C8 N1 128.8(3)
C9 C8 C13 120.5(3)
N1 C8 C13 110.6(3)
C10 C9 C8 119.7(4)
C10 C9 H9 120.1
C8 C9 H9 120.1
C9 C10 C11 120.3(3)
C9 C10 H10 119.9
C11 C10 H10 119.9
C12 C11 C10 121.0(4)
C12 C11 Cl1 118.6(3)
C10 C11 Cl1 120.3(3)
C13 C12 C11 118.0(3)
C13 C12 H12 121.0
C11 C12 H12 121.0
C12 C13 C8 120.5(3)
C12 C13 C14 131.7(3)
C8 C13 C14 107.8(3)
C13 C14 C15 102.3(2)
C13 C14 C16 115.3(2)
C15 C14 C16 110.7(2)
C13 C14 C33 116.4(2)
C15 C14 C33 111.4(2)
C16 C14 C33 101.0(2)
O1 C15 N1 125.2(3)
O1 C15 C14 126.5(3)
N1 C15 C14 108.3(3)
C17 C16 C39 118.3(3)
C17 C16 C14 114.8(2)
C39 C16 C14 104.2(2)
C17 C16 H16 106.2
C39 C16 H16 106.2
C14 C16 H16 106.2
O2 C17 O3 124.5(3)
O2 C17 C16 125.7(3)
O3 C17 C16 109.4(3)
O3 C18 C19 108.0(4)
O3 C18 H18A 110.1
C19 C18 H18A 110.1
O3 C18 H18B 110.1
C19 C18 H18B 110.1
H18A C18 H18B 108.4
C18 C19 H19A 109.5
C18 C19 H19B 109.5
H19A C19 H19B 109.5
C18 C19 H19C 109.5
H19A C19 H19C 109.5
H19B C19 H19C 109.5
C25 C20 C21 120.2(6)
C25 C20 H20 119.9
C21 C20 H20 119.9
C20 C21 C22 117.6(7)
C20 C21 H21 121.2
C22 C21 H21 121.2
C23 C22 C21 121.3(5)
C23 C22 H22 119.3
C21 C22 H22 119.3
C24 C23 C22 118.5(7)
C24 C23 H23 120.8
C22 C23 H23 120.8
C23 C24 C25 122.0(7)
C23 C24 H24 119.0
C25 C24 H24 119.0
C20 C25 C24 120.3(5)
C20 C25 C26 121.9(4)
C24 C25 C26 117.8(5)
N2 C26 C25 116.3(3)
N2 C26 H26A 108.2
C25 C26 H26A 108.2
N2 C26 H26B 108.2
C25 C26 H26B 108.2
H26A C26 H26B 107.4
C28 C27 C32 122.3(3)
C28 C27 N2 128.2(3)
C32 C27 N2 109.5(3)
C27 C28 C29 118.7(3)
C27 C28 H28 120.7
C29 C28 H28 120.7
C28 C29 C30 119.5(3)
C28 C29 H29 120.3
C30 C29 H29 120.3
C31 C30 C29 120.9(4)
C31 C30 Cl2 118.9(3)
C29 C30 Cl2 120.1(3)
C32 C31 C30 119.6(3)
C32 C31 H31 120.2
C30 C31 H31 120.2
C31 C32 C27 119.0(3)
C31 C32 C33 131.9(3)
C27 C32 C33 108.8(3)
C32 C33 C35 115.0(2)
C32 C33 C34 101.8(2)
C35 C33 C34 112.2(2)
C32 C33 C14 115.0(2)
C35 C33 C14 101.4(2)
C34 C33 C14 111.9(2)
O4 C34 N2 126.0(3)
O4 C34 C33 126.2(3)
N2 C34 C33 107.8(3)
C36 C35 C33 113.4(2)
C36 C35 C39 113.1(3)
C33 C35 C39 106.0(2)
C36 C35 H35 108.1
C33 C35 H35 108.1
C39 C35 H35 108.1
O5 C36 O6 125.6(3)
O5 C36 C35 125.1(3)
O6 C36 C35 109.2(3)
C38 C37 O6 111.3(4)
C38 C37 H37A 109.4
O6 C37 H37A 109.4
C38 C37 H37B 109.4
O6 C37 H37B 109.4
H37A C37 H37B 108.0
C37 C38 H38A 109.5
C37 C38 H38B 109.5
H38A C38 H38B 109.5
C37 C38 H38C 109.5
H38A C38 H38C 109.5
H38B C38 H38C 109.5
C40 C39 C16 115.5(2)
C40 C39 C35 112.8(3)
C16 C39 C35 106.0(2)
C40 C39 H39 107.4
C16 C39 H39 107.4
C35 C39 H39 107.4
O7 C40 O8 124.2(3)
O7 C40 C39 123.1(3)
O8 C40 C39 112.6(3)
O8 C41 H41A 109.5
O8 C41 H41B 109.5
H41A C41 H41B 109.5
O8 C41 H41C 109.5
H41A C41 H41C 109.5
H41B C41 H41C 109.5
C15 N1 C8 110.4(3)
C15 N1 C7 122.0(3)
C8 N1 C7 126.0(3)
C34 N2 C27 111.9(2)
C34 N2 C26 123.0(3)
C27 N2 C26 123.9(3)
C17 O3 C18 116.0(3)
C36 O6 C37 116.5(3)
C40 O8 C41 117.2(4)

loop_
_geom_bond_atom_site_label_1
_geom_bond_atom_site_label_2
_geom_bond_distance
C1 C2 1.368(8)
C1 C6 1.375(5)
C1 H1 0.9300
C2 C3 1.370(9)
C2 H2 0.9300
C3 C4 1.333(7)
C3 H3 0.9300
C4 C5 1.381(6)
C4 H4 0.9300
C5 C6 1.372(6)
C5 H5 0.9300
C6 C7 1.514(5)
C7 N1 1.447(5)
C7 H7A 0.9700
C7 H7B 0.9700
C8 C9 1.390(5)
C8 N1 1.404(5)
C8 C13 1.411(4)
C9 C10 1.343(7)
C9 H9 0.9300
C10 C11 1.414(6)
C10 H10 0.9300
C11 C12 1.400(5)
C11 Cl1 1.731(4)
C12 C13 1.371(5)
C12 H12 0.9300
C13 C14 1.509(4)
C14 C15 1.548(5)
C14 C16 1.550(4)
C14 C33 1.574(4)
C15 O1 1.222(4)
C15 N1 1.374(4)
C16 C17 1.507(4)
C16 C39 1.549(4)
C16 H16 0.9800
C17 O2 1.189(4)
C17 O3 1.344(4)
C18 O3 1.478(4)
C18 C19 1.480(8)
C18 H18A 0.9700
C18 H18B 0.9700
C19 H19A 0.9600
C19 H19B 0.9600
C19 H19C 0.9600
C20 C25 1.359(7)
C20 C21 1.395(7)
C20 H20 0.9300
C21 C22 1.419(13)
C21 H21 0.9300
C22 C23 1.368(12)
C22 H22 0.9300
C23 C24 1.358(9)
C23 H23 0.9300
C24 C25 1.373(7)
C24 H24 0.9300
C25 C26 1.490(6)
C26 N2 1.463(4)
C26 H26A 0.9700
C26 H26B 0.9700
C27 C28 1.376(5)
C27 C32 1.399(4)
C27 N2 1.414(5)
C28 C29 1.384(6)
C28 H28 0.9300
C29 C30 1.398(6)
C29 H29 0.9300
C30 C31 1.397(5)
C30 Cl2 1.737(4)
C31 C32 1.363(5)
C31 H31 0.9300
C32 C33 1.522(4)
C33 C35 1.549(4)
C33 C34 1.558(4)
C34 O4 1.205(4)
C34 N2 1.365(4)
C35 C36 1.517(4)
C35 C39 1.549(4)
C35 H35 0.9800
C36 O5 1.192(4)
C36 O6 1.341(4)
C37 C38 1.399(9)
C37 O6 1.478(4)
C37 H37A 0.9700
C37 H37B 0.9700
C38 H38A 0.9600
C38 H38B 0.9600
C38 H38C 0.9600
C39 C40 1.517(5)
C39 H39 0.9800
C40 O7 1.234(4)
C40 O8 1.316(5)
C41 O8 1.445(6)
C41 H41A 0.9600
C41 H41B 0.9600
C41 H41C 0.9600

loop_
_platon_squeeze_void_nr
_platon_squeeze_void_average_x
_platon_squeeze_void_average_y
_platon_squeeze_void_average_z
_platon_squeeze_void_volume
_platon_squeeze_void_count_electrons
_platon_squeeze_void_content
1 0.033 0.253 0.490 21 1 ' '
2 -0.033 0.747 0.510 21 1 ' '
3 0.500 0.000 0.000 119 24 ' '
